data_7006887
loop_
_publ_author_name
'Ferguson, George'
'Gallagher, John F.'
'Kennedy, John D.'
'Kelleher, Anne-Marie'
'Spalding, Trevor R.'

_publ_section_title
;
 Pentahapto-bonded gold heteroborane clusters
 [3-(R3P)-closo-2,1-AuTeB10H10]- and [3-(R3P)-closo-3,1,2-AuAs2B9H9]-.
;
_journal_issue 17
_journal_name_full 'Dalton transactions (Cambridge, England : 2003)'
_journal_page_first 2133
_journal_page_last 2139
_journal_paper_doi 10.1039/b515165a
_journal_year 2006
_chemical_compound_source 'synthesized by the authors, see text'
_chemical_formula_moiety 'C24 H42 Au O P'
_chemical_formula_sum 'C24 H42 Au O P'
_chemical_formula_weight 574.52
_chemical_name_systematic ?
_space_group_IT_number 2
_symmetry_cell_setting triclinic
_symmetry_space_group_name_Hall '-P 1'
_symmetry_space_group_name_H-M 'P -1'
_atom_sites_solution_hydrogens geom
_atom_sites_solution_primary heavy
_atom_sites_solution_secondary difmap
_cell_angle_alpha 110.808(16)
_cell_angle_beta 106.498(15)
_cell_angle_gamma 92.064(15)
_cell_formula_units_Z 2
_cell_length_a 9.8012(11)
_cell_length_b 11.2980(18)
_cell_length_c 12.587(2)
_cell_measurement_reflns_used 25
_cell_measurement_temperature 294(1)
_cell_measurement_theta_max 13.13
_cell_measurement_theta_min 10.10
_cell_volume 1234.6(4)
_computing_cell_refinement 'SET4 & CELDIM (Enraf-Nonius, 1992)'
_computing_data_collection 'CAD4 (Enraf-Nonius, 1992)'
_computing_data_reduction 'DATRD2 in NRCVAX96 (Gabe et al., 1989)'
_computing_molecular_graphics 'NRCVAX96, ORTEP (Johnson, 1976), PLATON (Spek, 1998)'
_computing_publication_material 'NRCVAX96, SHELXL97 and WordPerfect macro PREP8 (Ferguson, 1998)'
_computing_structure_refinement 'NRCVAX96 and SHELXL97 (Sheldrick, 1997b)'
_computing_structure_solution 'NRCVAX96 via Patterson heavy-atom method'
_diffrn_ambient_temperature 294(1)
_diffrn_measured_fraction_theta_full 1.000
_diffrn_measured_fraction_theta_max 1.000
_diffrn_measurement_device 'Enraf-Nonius CAD-4'
_diffrn_measurement_method \q/2\q
_diffrn_radiation_monochromator graphite
_diffrn_radiation_source 'X-ray tube'
_diffrn_radiation_type 'Mo K\a'
_diffrn_radiation_wavelength 0.71073
_diffrn_reflns_av_R_equivalents 0.000
_diffrn_reflns_av_sigmaI/netI 0.0939
_diffrn_reflns_limit_h_max 11
_diffrn_reflns_limit_h_min -11
_diffrn_reflns_limit_k_max 13
_diffrn_reflns_limit_k_min 0
_diffrn_reflns_limit_l_max 14
_diffrn_reflns_limit_l_min -14
_diffrn_reflns_number 4371
_diffrn_reflns_theta_full 25.05
_diffrn_reflns_theta_max 25.05
_diffrn_reflns_theta_min 2.10
_diffrn_standards_interval_time 120
_diffrn_standards_number 3
_exptl_absorpt_coefficient_mu 6.033
_exptl_absorpt_correction_T_max 0.2914
_exptl_absorpt_correction_T_min 0.0981
_exptl_absorpt_correction_type gaussian
_exptl_absorpt_process_details 'ABSO in NRCVAX (Gabe et al., 1989)'
_exptl_crystal_colour colorless
_exptl_crystal_density_diffrn 1.546
_exptl_crystal_density_method 'not measured'
_exptl_crystal_description plate
_exptl_crystal_F_000 576
_exptl_crystal_size_max 0.45
_exptl_crystal_size_mid 0.37
_exptl_crystal_size_min 0.18
_refine_diff_density_max 1.568
_refine_diff_density_min -0.829
_refine_diff_density_rms 0.178
_refine_ls_extinction_method none
_refine_ls_goodness_of_fit_ref 1.018
_refine_ls_hydrogen_treatment constr
_refine_ls_matrix_type full
_refine_ls_number_parameters 287
_refine_ls_number_reflns 4371
_refine_ls_number_restraints 151
_refine_ls_restrained_S_all 1.004
_refine_ls_R_factor_all 0.0972
_refine_ls_R_factor_gt 0.0524
_refine_ls_shift/su_max 0.034
_refine_ls_shift/su_mean 0.001
_refine_ls_structure_factor_coef Fsqd
_refine_ls_weighting_details 'w=1/[\s^2^(Fo^2^)+(0.0605P)^2^] where P=(Fo^2^+2Fc^2^)/3'
_refine_ls_weighting_scheme calc
_refine_ls_wR_factor_gt 0.1179
_refine_ls_wR_factor_ref 0.1293
_reflns_number_gt 2805
_reflns_number_total 4371
_reflns_threshold_expression >2\s(I)
_cod_data_source_file b515165a.txt
_cod_data_source_block 2
_cod_depositor_comments
;
The following automatic conversions were performed:
'_exptl_absorpt_correction_type' value 'Gaussian' changed to 'gaussian'
according to '/home/saulius/struct/CIF-dictionaries/cif_core.dic'
dictionary named 'cif_core.dic' version 2.4.1 from 2010-06-29.

Automatic conversion script
Id: cif_fix_enum 1527 2010-12-29 10:47:43Z saulius 
;
_cod_database_code 7006887

loop_
_symmetry_equiv_pos_as_xyz
'x, y, z'
'-x, -y, -z'

loop_
_atom_site_label
_atom_site_type_symbol
_atom_site_fract_x
_atom_site_fract_y
_atom_site_fract_z
_atom_site_U_iso_or_equiv
_atom_site_adp_type
_atom_site_occupancy
_atom_site_calc_flag
_atom_site_refinement_flags
_atom_site_disorder_assembly
_atom_site_disorder_group
Au1 Au 0.01713(5) 0.86852(4) 0.75498(4) 0.05702(19) Uani 1 d . . .
P1 P -0.1039(3) 0.7304(3) 0.8035(3) 0.0530(7) Uani 1 d D . .
C11A C -0.143(3) 0.5688(15) 0.684(2) 0.046(4) Uani 0.356(13) d PDU A 1
H11A H -0.0513 0.5510 0.6700 0.056 Uiso 0.356(13) calc PR A 1
C12A C -0.238(4) 0.576(2) 0.570(3) 0.082(6) Uani 0.356(13) d PDU A 1
H12A H -0.1950 0.6457 0.5559 0.099 Uiso 0.356(13) calc PR A 1
H12B H -0.3309 0.5960 0.5792 0.099 Uiso 0.356(13) calc PR A 1
C13A C -0.261(6) 0.453(3) 0.463(2) 0.110(7) Uani 0.356(13) d PDU A 1
H13A H -0.3312 0.4588 0.3941 0.132 Uiso 0.356(13) calc PR A 1
H13B H -0.1711 0.4413 0.4458 0.132 Uiso 0.356(13) calc PR A 1
C14A C -0.312(3) 0.339(3) 0.485(3) 0.080(6) Uani 0.356(13) d PDU A 1
H14A H -0.3147 0.2615 0.4177 0.096 Uiso 0.356(13) calc PR A 1
H14B H -0.4093 0.3436 0.4886 0.096 Uiso 0.356(13) calc PR A 1
C15A C -0.216(4) 0.332(2) 0.599(3) 0.080(7) Uani 0.356(13) d PDU A 1
H15A H -0.2578 0.2619 0.6125 0.096 Uiso 0.356(13) calc PR A 1
H15B H -0.1227 0.3158 0.5908 0.096 Uiso 0.356(13) calc PR A 1
C16A C -0.199(6) 0.455(3) 0.704(2) 0.080(6) Uani 0.356(13) d PDU A 1
H16A H -0.1321 0.4500 0.7756 0.096 Uiso 0.356(13) calc PR A 1
H16B H -0.2909 0.4669 0.7180 0.096 Uiso 0.356(13) calc PR A 1
C11B C -0.2046(15) 0.5826(11) 0.6741(11) 0.046(4) Uani 0.644(13) d PDU A 2
H11B H -0.3000 0.6044 0.6439 0.056 Uiso 0.644(13) calc PR A 2
C12B C -0.144(2) 0.5537(16) 0.5722(15) 0.082(6) Uani 0.644(13) d PDU A 2
H12C H -0.0449 0.5409 0.5996 0.099 Uiso 0.644(13) calc PR A 2
H12D H -0.1441 0.6275 0.5498 0.099 Uiso 0.644(13) calc PR A 2
C13B C -0.225(3) 0.4377(18) 0.4628(14) 0.110(7) Uani 0.644(13) d PDU A 2
H13C H -0.3196 0.4552 0.4268 0.132 Uiso 0.644(13) calc PR A 2
H13D H -0.1740 0.4200 0.4045 0.132 Uiso 0.644(13) calc PR A 2
C14B C -0.242(2) 0.3222(15) 0.4933(17) 0.080(6) Uani 0.644(13) d PDU A 2
H14C H -0.1477 0.2975 0.5187 0.096 Uiso 0.644(13) calc PR A 2
H14D H -0.3011 0.2514 0.4224 0.096 Uiso 0.644(13) calc PR A 2
C15B C -0.309(2) 0.3479(15) 0.5913(17) 0.080(7) Uani 0.644(13) d PDU A 2
H15C H -0.4087 0.3573 0.5605 0.096 Uiso 0.644(13) calc PR A 2
H15D H -0.3074 0.2746 0.6145 0.096 Uiso 0.644(13) calc PR A 2
C16B C -0.234(3) 0.4654(16) 0.6997(15) 0.080(6) Uani 0.644(13) d PDU A 2
H16C H -0.1429 0.4472 0.7419 0.096 Uiso 0.644(13) calc PR A 2
H16D H -0.2919 0.4845 0.7528 0.096 Uiso 0.644(13) calc PR A 2
C21 C 0.0093(12) 0.6929(10) 0.9286(10) 0.059(3) Uani 1 d . . .
H21 H -0.0483 0.6276 0.9391 0.071 Uiso 1 calc R . .
C22 C 0.1429(12) 0.6387(12) 0.9031(12) 0.070(3) Uani 1 d . . .
H22A H 0.2000 0.7005 0.8896 0.084 Uiso 1 calc R . .
H22B H 0.1133 0.5612 0.8311 0.084 Uiso 1 calc R . .
C23 C 0.2343(13) 0.6085(13) 1.0085(13) 0.079(4) Uani 1 d . . .
H23A H 0.1789 0.5427 1.0186 0.095 Uiso 1 calc R . .
H23B H 0.3187 0.5754 0.9909 0.095 Uiso 1 calc R . .
C24 C 0.2792(14) 0.7203(13) 1.1184(13) 0.081(4) Uani 1 d . . .
H24A H 0.3432 0.7826 1.1112 0.097 Uiso 1 calc R . .
H24B H 0.3325 0.6965 1.1835 0.097 Uiso 1 calc R . .
C25 C 0.1531(14) 0.7804(13) 1.1476(12) 0.084(4) Uani 1 d . . .
H25A H 0.1888 0.8588 1.2184 0.101 Uiso 1 calc R . .
H25B H 0.0972 0.7226 1.1663 0.101 Uiso 1 calc R . .
C26 C 0.0547(12) 0.8114(11) 1.0456(10) 0.067(3) Uani 1 d . . .
H26A H 0.1050 0.8800 1.0353 0.081 Uiso 1 calc R . .
H26B H -0.0301 0.8402 1.0656 0.081 Uiso 1 calc R . .
C31 C -0.2507(11) 0.8020(10) 0.8554(11) 0.060(3) Uani 1 d . . .
H31 H -0.2042 0.8799 0.9262 0.071 Uiso 1 calc R . .
C32 C -0.3357(13) 0.7205(11) 0.8970(11) 0.070(3) Uani 1 d . . .
H32A H -0.3855 0.6421 0.8298 0.084 Uiso 1 calc R . .
H32B H -0.2697 0.6974 0.9576 0.084 Uiso 1 calc R . .
C33 C -0.4420(14) 0.7916(12) 0.9473(12) 0.076(4) Uani 1 d . . .
H33A H -0.4992 0.7357 0.9671 0.092 Uiso 1 calc R . .
H33B H -0.3911 0.8637 1.0207 0.092 Uiso 1 calc R . .
C34 C -0.5382(14) 0.8387(11) 0.8636(12) 0.078(4) Uani 1 d . . .
H34A H -0.6012 0.8886 0.9026 0.094 Uiso 1 calc R . .
H34B H -0.5981 0.7660 0.7947 0.094 Uiso 1 calc R . .
C35 C -0.4596(13) 0.9200(13) 0.8208(13) 0.079(4) Uani 1 d . . .
H35A H -0.4093 0.9987 0.8874 0.094 Uiso 1 calc R . .
H35B H -0.5280 0.9423 0.7609 0.094 Uiso 1 calc R . .
C36 C -0.3503(13) 0.8457(12) 0.7661(12) 0.078(4) Uani 1 d . . .
H36A H -0.4016 0.7720 0.6942 0.094 Uiso 1 calc R . .
H36B H -0.2948 0.9005 0.7441 0.094 Uiso 1 calc R . .
O1 O 0.1022(10) 1.2015(9) 0.5630(10) 0.107(3) Uani 1 d D B 3
H1 H 0.0680 1.1370 0.5019 0.080 Uiso 1 calc R B 3
C1 C 0.1128(11) 0.9925(10) 0.7073(10) 0.060(3) Uani 1 d D B 3
C2 C 0.156(11) 1.0720(13) 0.677(5) 0.070(4) Uani 0.64(2) d PD B 3
C3 C 0.2159(16) 1.1722(15) 0.6471(15) 0.082(8) Uani 0.64(2) d PD B 3
C4 C 0.282(3) 1.2902(18) 0.764(2) 0.110(8) Uani 0.64(2) d PD B 3
H4A H 0.3198 1.3579 0.7460 0.166 Uiso 0.64(2) calc PR B 3
H4B H 0.3576 1.2684 0.8176 0.166 Uiso 0.64(2) calc PR B 3
H4C H 0.2087 1.3180 0.8001 0.166 Uiso 0.64(2) calc PR B 3
C5 C 0.332(2) 1.136(2) 0.589(2) 0.129(11) Uani 0.64(2) d PDU B 3
H5A H 0.3562 1.2036 0.5631 0.155 Uiso 0.64(2) calc PR B 3
H5B H 0.4173 1.1303 0.6470 0.155 Uiso 0.64(2) calc PR B 3
C6 C 0.286(4) 1.0136(18) 0.484(2) 0.136(10) Uani 0.64(2) d PD B 3
H6A H 0.3642 0.9937 0.4516 0.205 Uiso 0.64(2) calc PR B 3
H6B H 0.2047 1.0205 0.4240 0.205 Uiso 0.64(2) calc PR B 3
H6C H 0.2610 0.9468 0.5084 0.205 Uiso 0.64(2) calc PR B 3
C2A C 0.16(2) 1.0508(17) 0.657(8) 0.070(4) Uani 0.36(2) d PD B 4
C3A C 0.210(2) 1.126(3) 0.598(3) 0.082(8) Uani 0.36(2) d PD B 4
C4A C 0.264(6) 1.067(4) 0.490(3) 0.136(10) Uani 0.36(2) d PD B 4
H4A1 H 0.2952 1.1342 0.4682 0.205 Uiso 0.36(2) calc PR B 4
H4A2 H 0.1866 1.0083 0.4241 0.205 Uiso 0.36(2) calc PR B 4
H4A3 H 0.3424 1.0231 0.5109 0.205 Uiso 0.36(2) calc PR B 4
C5A C 0.332(3) 1.229(4) 0.697(3) 0.095(15) Uani 0.36(2) d PDU B 4
H5A1 H 0.3911 1.1918 0.7490 0.115 Uiso 0.36(2) calc PR B 4
H5A2 H 0.3925 1.2614 0.6610 0.115 Uiso 0.36(2) calc PR B 4
C6A C 0.269(7) 1.337(3) 0.769(5) 0.110(8) Uani 0.36(2) d PD B 4
H6A1 H 0.3459 1.4016 0.8301 0.166 Uiso 0.36(2) calc PR B 4
H6A2 H 0.2107 1.3050 0.8049 0.166 Uiso 0.36(2) calc PR B 4
H6A3 H 0.2113 1.3741 0.7168 0.166 Uiso 0.36(2) calc PR B 4

loop_
_atom_site_aniso_label
_atom_site_aniso_U_11
_atom_site_aniso_U_22
_atom_site_aniso_U_33
_atom_site_aniso_U_23
_atom_site_aniso_U_13
_atom_site_aniso_U_12
Au1 0.0654(3) 0.0580(3) 0.0585(3) 0.0306(2) 0.0257(2) 0.00405(19)
P1 0.0626(18) 0.0512(17) 0.0523(19) 0.0247(15) 0.0228(15) 0.0061(13)
C11A 0.041(12) 0.041(7) 0.055(9) 0.010(7) 0.020(9) 0.017(7)
C12A 0.087(16) 0.084(12) 0.065(11) 0.013(10) 0.032(13) -0.021(13)
C13A 0.14(2) 0.123(14) 0.062(11) 0.023(10) 0.038(11) 0.005(13)
C14A 0.060(15) 0.061(10) 0.092(14) 0.007(10) 0.013(14) 0.012(10)
C15A 0.12(2) 0.056(10) 0.046(10) 0.010(8) 0.016(15) -0.020(13)
C16A 0.103(16) 0.071(9) 0.077(10) 0.041(8) 0.028(9) 0.015(9)
C11B 0.041(12) 0.041(7) 0.055(9) 0.010(7) 0.020(9) 0.017(7)
C12B 0.087(16) 0.084(12) 0.065(11) 0.013(10) 0.032(13) -0.021(13)
C13B 0.14(2) 0.123(14) 0.062(11) 0.023(10) 0.038(11) 0.005(13)
C14B 0.060(15) 0.061(10) 0.092(14) 0.007(10) 0.013(14) 0.012(10)
C15B 0.12(2) 0.056(10) 0.046(10) 0.010(8) 0.016(15) -0.020(13)
C16B 0.103(16) 0.071(9) 0.077(10) 0.041(8) 0.028(9) 0.015(9)
C21 0.074(8) 0.057(7) 0.051(7) 0.022(6) 0.028(6) 0.004(6)
C22 0.062(7) 0.076(8) 0.091(10) 0.037(8) 0.044(7) 0.028(6)
C23 0.073(8) 0.077(9) 0.115(13) 0.056(10) 0.045(8) 0.031(7)
C24 0.073(9) 0.080(9) 0.089(11) 0.047(9) 0.008(8) 0.002(7)
C25 0.098(10) 0.087(10) 0.057(9) 0.029(8) 0.008(8) -0.005(8)
C26 0.066(7) 0.065(8) 0.062(8) 0.023(7) 0.010(6) 0.002(6)
C31 0.055(7) 0.055(7) 0.064(8) 0.022(6) 0.013(6) 0.000(5)
C32 0.089(9) 0.067(8) 0.066(9) 0.027(7) 0.039(7) 0.008(6)
C33 0.090(9) 0.078(9) 0.081(10) 0.037(8) 0.049(8) 0.011(7)
C34 0.088(9) 0.058(8) 0.076(10) 0.005(7) 0.035(8) 0.006(7)
C35 0.077(8) 0.080(9) 0.089(10) 0.038(8) 0.031(8) 0.019(7)
C36 0.091(9) 0.074(8) 0.087(10) 0.045(8) 0.036(8) 0.007(7)
O1 0.107(8) 0.091(7) 0.124(10) 0.066(7) 0.006(7) -0.004(6)
C1 0.063(7) 0.062(7) 0.067(8) 0.036(7) 0.026(6) 0.001(5)
C2 0.071(8) 0.067(9) 0.085(19) 0.043(11) 0.026(17) 0.009(16)
C3 0.079(10) 0.082(17) 0.08(2) 0.059(18) -0.015(12) -0.030(11)
C4 0.150(16) 0.056(18) 0.127(17) 0.059(16) 0.017(14) 0.002(18)
C5 0.130(12) 0.130(12) 0.131(12) 0.052(6) 0.045(6) 0.018(5)
C6 0.22(3) 0.07(2) 0.19(3) 0.09(2) 0.11(2) 0.065(19)
C2A 0.071(8) 0.067(9) 0.085(19) 0.043(11) 0.026(17) 0.009(16)
C3A 0.079(10) 0.082(17) 0.08(2) 0.059(18) -0.015(12) -0.030(11)
C4A 0.22(3) 0.07(2) 0.19(3) 0.09(2) 0.11(2) 0.065(19)
C5A 0.096(15) 0.094(15) 0.096(15) 0.038(7) 0.028(7) 0.013(5)
C6A 0.150(16) 0.056(18) 0.127(17) 0.059(16) 0.017(14) 0.002(18)

loop_
_atom_type_symbol
_atom_type_description
_atom_type_scat_dispersion_real
_atom_type_scat_dispersion_imag
_atom_type_scat_source
C C 0.0033 0.0016 'International Tables Vol C Tables 4.2.6.8 and 6.1.1.4'
H H 0.0000 0.0000 'International Tables Vol C Tables 4.2.6.8 and 6.1.1.4'
O O 0.0106 0.0060 'International Tables Vol C Tables 4.2.6.8 and 6.1.1.4'
P P 0.1023 0.0942 'International Tables Vol C Tables 4.2.6.8 and 6.1.1.4'
Au Au -2.0133 8.8022 'International Tables Vol C Tables 4.2.6.8 and 6.1.1.4'

loop_
_geom_angle_atom_site_label_1
_geom_angle_atom_site_label_2
_geom_angle_atom_site_label_3
_geom_angle
_geom_angle_site_symmetry_1
_geom_angle_site_symmetry_3
_geom_angle_publ_flag
C1 Au1 P1 176.7(3) . . ?
C31 P1 C21 105.0(5) . . ?
C31 P1 C11A 119.5(10) . . ?
C21 P1 C11A 98.7(10) . . ?
C31 P1 C11B 101.4(6) . . ?
C21 P1 C11B 111.5(7) . . ?
C31 P1 Au1 110.3(3) . . ?
C21 P1 Au1 113.2(3) . . ?
C11A P1 Au1 109.6(11) . . ?
C11B P1 Au1 114.3(5) . . ?
C12A C11A C16A 111.5(14) . . ?
C12A C11A P1 108.0(17) . . ?
C16A C11A P1 120(2) . . ?
C12A C11A H11A 105.5 . . ?
C16A C11A H11A 105.5 . . ?
P1 C11A H11A 105.5 . . ?
C11A C12A C13A 112.0(14) . . ?
C11A C12A H12A 109.2 . . ?
C13A C12A H12A 109.2 . . ?
C11A C12A H12B 109.2 . . ?
C13A C12A H12B 109.2 . . ?
H12A C12A H12B 107.9 . . ?
C14A C13A C12A 112.2(15) . . ?
C14A C13A H13A 109.2 . . ?
C12A C13A H13A 109.2 . . ?
C14A C13A H13B 109.2 . . ?
C12A C13A H13B 109.2 . . ?
H13A C13A H13B 107.9 . . ?
C13A C14A C15A 112.1(14) . . ?
C13A C14A H14A 109.2 . . ?
C15A C14A H14A 109.2 . . ?
C13A C14A H14B 109.2 . . ?
C15A C14A H14B 109.2 . . ?
H14A C14A H14B 107.9 . . ?
C16A C15A C14A 111.3(14) . . ?
C16A C15A H15A 109.4 . . ?
C14A C15A H15A 109.4 . . ?
C16A C15A H15B 109.4 . . ?
C14A C15A H15B 109.4 . . ?
H15A C15A H15B 108.0 . . ?
C15A C16A C11A 111.3(14) . . ?
C15A C16A H16A 109.4 . . ?
C11A C16A H16A 109.4 . . ?
C15A C16A H16B 109.4 . . ?
C11A C16A H16B 109.4 . . ?
H16A C16A H16B 108.0 . . ?
C12B C11B C16B 112.1(11) . . ?
C12B C11B P1 111.9(10) . . ?
C16B C11B P1 117.3(11) . . ?
C12B C11B H11B 104.7 . . ?
C16B C11B H11B 104.7 . . ?
P1 C11B H11B 104.7 . . ?
C11B C12B C13B 114.2(11) . . ?
C11B C12B H12C 108.7 . . ?
C13B C12B H12C 108.7 . . ?
C11B C12B H12D 108.7 . . ?
C13B C12B H12D 108.7 . . ?
H12C C12B H12D 107.6 . . ?
C14B C13B C12B 111.5(12) . . ?
C14B C13B H13C 109.3 . . ?
C12B C13B H13C 109.3 . . ?
C14B C13B H13D 109.3 . . ?
C12B C13B H13D 109.3 . . ?
H13C C13B H13D 108.0 . . ?
C13B C14B C15B 111.7(12) . . ?
C13B C14B H14C 109.3 . . ?
C15B C14B H14C 109.3 . . ?
C13B C14B H14D 109.3 . . ?
C15B C14B H14D 109.3 . . ?
H14C C14B H14D 107.9 . . ?
C16B C15B C14B 113.1(12) . . ?
C16B C15B H15C 109.0 . . ?
C14B C15B H15C 109.0 . . ?
C16B C15B H15D 109.0 . . ?
C14B C15B H15D 109.0 . . ?
H15C C15B H15D 107.8 . . ?
C15B C16B C11B 114.8(11) . . ?
C15B C16B H16C 108.6 . . ?
C11B C16B H16C 108.6 . . ?
C15B C16B H16D 108.6 . . ?
C11B C16B H16D 108.6 . . ?
H16C C16B H16D 107.5 . . ?
C26 C21 C22 109.8(10) . . ?
C26 C21 P1 110.9(7) . . ?
C22 C21 P1 112.0(8) . . ?
C26 C21 H21 108.0 . . ?
C22 C21 H21 108.0 . . ?
P1 C21 H21 108.0 . . ?
C21 C22 C23 110.7(10) . . ?
C21 C22 H22A 109.5 . . ?
C23 C22 H22A 109.5 . . ?
C21 C22 H22B 109.5 . . ?
C23 C22 H22B 109.5 . . ?
H22A C22 H22B 108.1 . . ?
C24 C23 C22 111.7(10) . . ?
C24 C23 H23A 109.3 . . ?
C22 C23 H23A 109.3 . . ?
C24 C23 H23B 109.3 . . ?
C22 C23 H23B 109.3 . . ?
H23A C23 H23B 107.9 . . ?
C23 C24 C25 111.9(11) . . ?
C23 C24 H24A 109.2 . . ?
C25 C24 H24A 109.2 . . ?
C23 C24 H24B 109.2 . . ?
C25 C24 H24B 109.2 . . ?
H24A C24 H24B 107.9 . . ?
C24 C25 C26 113.3(12) . . ?
C24 C25 H25A 108.9 . . ?
C26 C25 H25A 108.9 . . ?
C24 C25 H25B 108.9 . . ?
C26 C25 H25B 108.9 . . ?
H25A C25 H25B 107.7 . . ?
C25 C26 C21 110.4(10) . . ?
C25 C26 H26A 109.6 . . ?
C21 C26 H26A 109.6 . . ?
C25 C26 H26B 109.6 . . ?
C21 C26 H26B 109.6 . . ?
H26A C26 H26B 108.1 . . ?
C36 C31 C32 111.0(9) . . ?
C36 C31 P1 112.4(9) . . ?
C32 C31 P1 115.3(8) . . ?
C36 C31 H31 105.8 . . ?
C32 C31 H31 105.8 . . ?
P1 C31 H31 105.8 . . ?
C33 C32 C31 110.9(10) . . ?
C33 C32 H32A 109.5 . . ?
C31 C32 H32A 109.5 . . ?
C33 C32 H32B 109.5 . . ?
C31 C32 H32B 109.5 . . ?
H32A C32 H32B 108.0 . . ?
C34 C33 C32 112.4(11) . . ?
C34 C33 H33A 109.1 . . ?
C32 C33 H33A 109.1 . . ?
C34 C33 H33B 109.1 . . ?
C32 C33 H33B 109.1 . . ?
H33A C33 H33B 107.9 . . ?
C33 C34 C35 113.5(11) . . ?
C33 C34 H34A 108.9 . . ?
C35 C34 H34A 108.9 . . ?
C33 C34 H34B 108.9 . . ?
C35 C34 H34B 108.9 . . ?
H34A C34 H34B 107.7 . . ?
C34 C35 C36 109.8(10) . . ?
C34 C35 H35A 109.7 . . ?
C36 C35 H35A 109.7 . . ?
C34 C35 H35B 109.7 . . ?
C36 C35 H35B 109.7 . . ?
H35A C35 H35B 108.2 . . ?
C31 C36 C35 110.1(11) . . ?
C31 C36 H36A 109.6 . . ?
C35 C36 H36A 109.6 . . ?
C31 C36 H36B 109.6 . . ?
C35 C36 H36B 109.6 . . ?
H36A C36 H36B 108.2 . . ?
C2 C1 Au1 173(5) . . ?
C1 C2 C3 177(7) . . ?
O1 C3 C2 109(4) . . ?
O1 C3 C5 106.1(16) . . ?
C2 C3 C5 115(3) . . ?
O1 C3 C4 111.1(17) . . ?
C2 C3 C4 108(2) . . ?
C5 C3 C4 107.9(12) . . ?
C3 C4 H4A 109.5 . . ?
C3 C4 H4B 109.5 . . ?
H4A C4 H4B 109.5 . . ?
C3 C4 H4C 109.5 . . ?
H4A C4 H4C 109.5 . . ?
H4B C4 H4C 109.5 . . ?
C6 C5 C3 112.6(14) . . ?
C6 C5 H5A 109.1 . . ?
C3 C5 H5A 109.1 . . ?
C6 C5 H5B 109.1 . . ?
C3 C5 H5B 109.1 . . ?
H5A C5 H5B 107.8 . . ?
C5 C6 H6A 109.5 . . ?
C5 C6 H6B 109.5 . . ?
H6A C6 H6B 109.5 . . ?
C5 C6 H6C 109.5 . . ?
H6A C6 H6C 109.5 . . ?
H6B C6 H6C 109.5 . . ?
C2A C3A C4A 124(3) . . ?
C2A C3A C5A 106(6) . . ?
C4A C3A C5A 107.4(14) . . ?
C3A C4A H4A1 109.5 . . ?
C3A C4A H4A2 109.5 . . ?
H4A1 C4A H4A2 109.5 . . ?
C3A C4A H4A3 109.5 . . ?
H4A1 C4A H4A3 109.5 . . ?
H4A2 C4A H4A3 109.5 . . ?
C6A C5A C3A 109.8(15) . . ?
C6A C5A H5A1 109.7 . . ?
C3A C5A H5A1 109.7 . . ?
C6A C5A H5A2 109.7 . . ?
C3A C5A H5A2 109.7 . . ?
H5A1 C5A H5A2 108.2 . . ?
C5A C6A H6A1 109.5 . . ?
C5A C6A H6A2 109.5 . . ?
H6A1 C6A H6A2 109.5 . . ?
C5A C6A H6A3 109.5 . . ?
H6A1 C6A H6A3 109.5 . . ?
H6A2 C6A H6A3 109.5 . . ?

loop_
_geom_bond_atom_site_label_1
_geom_bond_atom_site_label_2
_geom_bond_distance
_geom_bond_site_symmetry_2
_geom_bond_publ_flag
Au1 C1 2.005(8) . ?
Au1 P1 2.274(3) . ?
P1 C31 1.842(11) . ?
P1 C21 1.845(11) . ?
P1 C11A 1.848(10) . ?
P1 C11B 1.858(8) . ?
C11A C12A 1.505(11) . ?
C11A C16A 1.509(11) . ?
C11A H11A 0.98 . ?
C12A C13A 1.508(11) . ?
C12A H12A 0.97 . ?
C12A H12B 0.97 . ?
C13A C14A 1.502(11) . ?
C13A H13A 0.97 . ?
C13A H13B 0.97 . ?
C14A C15A 1.506(11) . ?
C14A H14A 0.97 . ?
C14A H14B 0.97 . ?
C15A C16A 1.506(11) . ?
C15A H15A 0.97 . ?
C15A H15B 0.97 . ?
C16A H16A 0.97 . ?
C16A H16B 0.97 . ?
C11B C12B 1.500(10) . ?
C11B C16B 1.506(10) . ?
C11B H11B 0.98 . ?
C12B C13B 1.506(11) . ?
C12B H12C 0.97 . ?
C12B H12D 0.97 . ?
C13B C14B 1.500(11) . ?
C13B H13C 0.97 . ?
C13B H13D 0.97 . ?
C14B C15B 1.504(11) . ?
C14B H14C 0.97 . ?
C14B H14D 0.97 . ?
C15B C16B 1.497(11) . ?
C15B H15C 0.97 . ?
C15B H15D 0.97 . ?
C16B H16C 0.97 . ?
C16B H16D 0.97 . ?
C21 C26 1.531(15) . ?
C21 C22 1.533(14) . ?
C21 H21 0.98 . ?
C22 C23 1.533(17) . ?
C22 H22A 0.97 . ?
C22 H22B 0.97 . ?
C23 C24 1.440(17) . ?
C23 H23A 0.97 . ?
C23 H23B 0.97 . ?
C24 C25 1.505(17) . ?
C24 H24A 0.97 . ?
C24 H24B 0.97 . ?
C25 C26 1.530(16) . ?
C25 H25A 0.97 . ?
C25 H25B 0.97 . ?
C26 H26A 0.97 . ?
C26 H26B 0.97 . ?
C31 C36 1.505(16) . ?
C31 C32 1.534(14) . ?
C31 H31 0.98 . ?
C32 C33 1.485(15) . ?
C32 H32A 0.97 . ?
C32 H32B 0.97 . ?
C33 C34 1.468(17) . ?
C33 H33A 0.97 . ?
C33 H33B 0.97 . ?
C34 C35 1.504(16) . ?
C34 H34A 0.97 . ?
C34 H34B 0.97 . ?
C35 C36 1.549(16) . ?
C35 H35A 0.97 . ?
C35 H35B 0.97 . ?
C36 H36A 0.97 . ?
C36 H36B 0.97 . ?
O1 C3 1.441(12) . ?
O1 H1 0.82 . ?
C1 C2 1.199(5) . ?
C2 C3 1.467(12) . ?
C3 C5 1.514(13) . ?
C3 C4 1.534(14) . ?
C4 H4A 0.96 . ?
C4 H4B 0.96 . ?
C4 H4C 0.96 . ?
C5 C6 1.476(14) . ?
C5 H5A 0.97 . ?
C5 H5B 0.97 . ?
C6 H6A 0.96 . ?
C6 H6B 0.96 . ?
C6 H6C 0.96 . ?
C2A C3A 1.484(14) . ?
C3A C4A 1.530(15) . ?
C3A C5A 1.530(15) . ?
C4A H4A1 0.96 . ?
C4A H4A2 0.96 . ?
C4A H4A3 0.96 . ?
C5A C6A 1.510(15) . ?
C5A H5A1 0.97 . ?
C5A H5A2 0.97 . ?
C6A H6A1 0.96 . ?
C6A H6A2 0.96 . ?
C6A H6A3 0.96 . ?

loop_
_geom_torsion_atom_site_label_1
_geom_torsion_atom_site_label_2
_geom_torsion_atom_site_label_3
_geom_torsion_atom_site_label_4
_geom_torsion
_geom_torsion_site_symmetry_1
_geom_torsion_site_symmetry_2
_geom_torsion_site_symmetry_3
_geom_torsion_site_symmetry_4
_geom_torsion_publ_flag
C31 P1 C11A C12A 67(2) . . . . ?
C21 P1 C11A C12A 179(2) . . . . ?
C11B P1 C11A C12A 46(3) . . . . ?
Au1 P1 C11A C12A -62(2) . . . . ?
C31 P1 C11A C16A -62(3) . . . . ?
C21 P1 C11A C16A 50(2) . . . . ?
C11B P1 C11A C16A -83(4) . . . . ?
Au1 P1 C11A C16A 169(2) . . . . ?
C16A C11A C12A C13A -54(3) . . . . ?
P1 C11A C12A C13A 173(2) . . . . ?
C11A C12A C13A C14A 52(3) . . . . ?
C12A C13A C14A C15A -53(3) . . . . ?
C13A C14A C15A C16A 54(3) . . . . ?
C14A C15A C16A C11A -56(3) . . . . ?
C12A C11A C16A C15A 56(3) . . . . ?
P1 C11A C16A C15A -177(2) . . . . ?
C31 P1 C11B C12B 141.8(13) . . . . ?
C21 P1 C11B C12B -106.9(14) . . . . ?
C11A P1 C11B C12B -57(4) . . . . ?
Au1 P1 C11B C12B 23.1(15) . . . . ?
C31 P1 C11B C16B -86.6(15) . . . . ?
C21 P1 C11B C16B 24.8(16) . . . . ?
C11A P1 C11B C16B 75(5) . . . . ?
Au1 P1 C11B C16B 154.8(13) . . . . ?
C16B C11B C12B C13B 48(2) . . . . ?
P1 C11B C12B C13B -177.7(15) . . . . ?
C11B C12B C13B C14B -53(3) . . . . ?
C12B C13B C14B C15B 54(3) . . . . ?
C13B C14B C15B C16B -52(2) . . . . ?
C14B C15B C16B C11B 48(3) . . . . ?
C12B C11B C16B C15B -46(3) . . . . ?
P1 C11B C16B C15B -177.1(15) . . . . ?
C31 P1 C21 C26 -53.7(8) . . . . ?
C11A P1 C21 C26 -177.5(12) . . . . ?
C11B P1 C21 C26 -162.8(8) . . . . ?
Au1 P1 C21 C26 66.7(8) . . . . ?
C31 P1 C21 C22 -176.8(8) . . . . ?
C11A P1 C21 C22 59.3(13) . . . . ?
C11B P1 C21 C22 74.1(9) . . . . ?
Au1 P1 C21 C22 -56.4(9) . . . . ?
C26 C21 C22 C23 56.3(12) . . . . ?
P1 C21 C22 C23 -179.9(8) . . . . ?
C21 C22 C23 C24 -58.3(14) . . . . ?
C22 C23 C24 C25 56.0(14) . . . . ?
C23 C24 C25 C26 -54.1(15) . . . . ?
C24 C25 C26 C21 52.5(14) . . . . ?
C22 C21 C26 C25 -53.4(12) . . . . ?
P1 C21 C26 C25 -177.8(8) . . . . ?
C21 P1 C31 C36 176.8(8) . . . . ?
C11A P1 C31 C36 -73.8(14) . . . . ?
C11B P1 C31 C36 -66.9(10) . . . . ?
Au1 P1 C31 C36 54.5(8) . . . . ?
C21 P1 C31 C32 -54.7(9) . . . . ?
C11A P1 C31 C32 54.7(15) . . . . ?
C11B P1 C31 C32 61.5(10) . . . . ?
Au1 P1 C31 C32 -177.0(8) . . . . ?
C36 C31 C32 C33 -56.1(14) . . . . ?
P1 C31 C32 C33 174.8(9) . . . . ?
C31 C32 C33 C34 54.4(14) . . . . ?
C32 C33 C34 C35 -55.2(14) . . . . ?
C33 C34 C35 C36 54.6(15) . . . . ?
C32 C31 C36 C35 56.4(13) . . . . ?
P1 C31 C36 C35 -172.9(8) . . . . ?
C34 C35 C36 C31 -55.1(14) . . . . ?
O1 C3 C5 C6 -69(3) . . . . ?
C2 C3 C5 C6 52(5) . . . . ?
C4 C3 C5 C6 172(2) . . . . ?
C2A C3A C5A C6A -79(7) . . . . ?
C4A C3A C5A C6A 147(4) . . . . ?
